data_1549095
loop_
_publ_author_name
'van der Lee, Arie'
'Roche, Gilles H.'
'Wantz, Guillaume'
'Moreau, Jo\"el J E'
'Dautel, Olivier J.'
'Filhol, Jean-S\'ebastien'

_publ_section_title
;
 Experimental and theoretical evidence of a supercritical-like transition
 in an organic semiconductor presenting colossal uniaxial negative thermal
 expansion.
;
_journal_issue 16
_journal_name_full 'Chemical science'
_journal_page_first 3948
_journal_page_last 3956
_journal_paper_doi 10.1039/c8sc00159f
_journal_volume 9
_journal_year 2018
_chemical_formula_moiety 'C26 H32 O2 S2'
_chemical_formula_sum 'C26 H32 O2 S2'
_chemical_formula_weight 440.66
_space_group_IT_number 15
_space_group_name_Hall '-I 2ya'
_space_group_name_H-M_alt 'I 1 2/a 1'
_symmetry_cell_setting monoclinic
_symmetry_space_group_name_Hall '-I 2ya'
_symmetry_space_group_name_H-M 'I 1 2/a 1'
_atom_sites_solution_hydrogens difmap
_atom_sites_solution_primary iterative
_audit_update_record
;
2017-12-12 deposited with the CCDC.
2018-03-21 downloaded from the CCDC.
;
_cell_angle_alpha 90
_cell_angle_beta 95.460(8)
_cell_angle_gamma 90
_cell_formula_units_Z 4
_cell_length_a 7.8560(7)
_cell_length_b 5.8413(6)
_cell_length_c 49.561(4)
_cell_measurement_reflns_used 2024
_cell_measurement_temperature 135
_cell_measurement_theta_max 26.9210
_cell_measurement_theta_min 3.5270
_cell_volume 2264.0(4)
_computing_cell_refinement 'CrysAlisPro 1.171.38.41 (Rigaku OD, 2015)'
_computing_data_collection 'CrysAlisPro 1.171.38.41 (Rigaku OD, 2015)'
_computing_data_reduction 'CrysAlisPro 1.171.38.41 (Rigaku OD, 2015)'
_computing_molecular_graphics 'CAMERON (Watkin et al., 1996)'
_computing_publication_material 'CRYSTALS (Betteridge et al., 2003)'
_computing_structure_refinement 'CRYSTALS (Betteridge et al., 2003)'
_computing_structure_solution 'Superflip (Palatinus & Chapuis, 2007)'
_diffrn_ambient_temperature 135
_diffrn_detector 'CCD plate'
_diffrn_detector_area_resol_mean 16.0143
_diffrn_detector_type Sapphire3
_diffrn_measured_fraction_theta_full 0.982
_diffrn_measured_fraction_theta_max 0.866
_diffrn_measurement_details
;
List of Runs (angles in degrees, time in seconds):

  # Type    Start    End  Width  t~exp~   \w     \q     \k     \f   Frames
#--------------------------------------------------------------------------
  1  \w     -5.00  82.00   1.00   10.00    --   13.31  57.00  90.00   87
  2  \w     -3.00  27.00   1.00   10.00    --  -14.02-100.00  90.00   30
  3  \w    -59.00  46.00   1.00   10.00    --   13.31 -19.00 -90.00  105
  4  \w    -42.00  52.00   1.00   10.00    --  -14.02  77.00-150.00   94
  5  \w    -50.00 -24.00   1.00   10.00    --  -14.02 108.00 -92.00   26
;
_diffrn_measurement_device Area
_diffrn_measurement_device_type 'Xcalibur, Sapphire3, Gemini'
_diffrn_measurement_method '\w scans'
_diffrn_orient_matrix_UB_11 -0.0622019383
_diffrn_orient_matrix_UB_12 -0.0486958049
_diffrn_orient_matrix_UB_13 0.0077471683
_diffrn_orient_matrix_UB_21 0.0627144984
_diffrn_orient_matrix_UB_22 -0.0120023208
_diffrn_orient_matrix_UB_23 0.0111869563
_diffrn_orient_matrix_UB_31 -0.0205832478
_diffrn_orient_matrix_UB_32 0.1106034279
_diffrn_orient_matrix_UB_33 0.0046367543
_diffrn_radiation_monochromator graphite
_diffrn_radiation_type 'Mo K\a'
_diffrn_radiation_wavelength 0.71073
_diffrn_reflns_av_R_equivalents 0.027
_diffrn_reflns_av_unetI/netI 0.0326
_diffrn_reflns_limit_h_max 7
_diffrn_reflns_limit_h_min -9
_diffrn_reflns_limit_k_max 7
_diffrn_reflns_limit_k_min -6
_diffrn_reflns_limit_l_max 44
_diffrn_reflns_limit_l_min -61
_diffrn_reflns_number 6798
_diffrn_reflns_theta_full 25.226
_diffrn_reflns_theta_max 27.231
_diffrn_reflns_theta_min 1.651
_exptl_absorpt_coefficient_mu 0.256
_exptl_absorpt_correction_T_max 1.00000
_exptl_absorpt_correction_T_min 0.77200
_exptl_absorpt_correction_type multi-scan
_exptl_absorpt_process_details
;
CrysAlisPro 1.171.38.41 (Rigaku Oxford Diffraction, 2015)
Empirical absorption correction using spherical harmonics,
 implemented in SCALE3 ABSPACK scaling algorithm.
;
_exptl_crystal_colour colourless
_exptl_crystal_density_diffrn 1.293
_exptl_crystal_density_method 'not measured'
_exptl_crystal_description plate
_exptl_crystal_F_000 944
_exptl_crystal_size_max 0.400
_exptl_crystal_size_mid 0.350
_exptl_crystal_size_min 0.100
_refine_diff_density_max 0.25
_refine_diff_density_min -0.23
_refine_ls_extinction_method None
_refine_ls_goodness_of_fit_ref 0.9222
_refine_ls_hydrogen_treatment constr
_refine_ls_matrix_type full
_refine_ls_number_parameters 136
_refine_ls_number_reflns 2134
_refine_ls_number_restraints 0
_refine_ls_R_factor_all 0.0391
_refine_ls_R_factor_gt 0.0339
_refine_ls_shift/su_max 0.0034421
_refine_ls_shift/su_mean 0.0001021
_refine_ls_structure_factor_coef Fsqd
_refine_ls_weighting_details
;
 Method, part 1, Chebychev polynomial, (Watkin, 1994, Prince, 1982) 
 [weight] = 1.0/[A~0~*T~0~(x)+A~1~*T~1~(x) ... +A~n-1~]*T~n-1~(x)] 
 where A~i~ are the Chebychev coefficients listed below and x= Fcalc/Fmax 
 Method = Robust Weighting (Prince, 1982) 
 W = [weight] * [1-(deltaF/6*sigmaF)^2^]^2^ 
 A~i~ are: 
 0.194E+04 0.316E+04 0.196E+04 825. 182.
;
_refine_ls_weighting_scheme calc
_refine_ls_wR_factor_all 0.0840
_refine_ls_wR_factor_gt 0.0776
_refine_ls_wR_factor_ref 0.0813
_reflns_limit_h_max 9
_reflns_limit_h_min -9
_reflns_limit_k_max 7
_reflns_limit_k_min 0
_reflns_limit_l_max 61
_reflns_limit_l_min 0
_reflns_number_gt 1948
_reflns_number_total 2191
_reflns_threshold_expression I>2.0\s(I)
_oxford_diffrn_Wilson_B_factor 0.00
_oxford_diffrn_Wilson_scale 0.00
_oxford_refine_ls_r_factor_ref 0.0378
_oxford_refine_ls_scale 4.03(5)
_oxford_reflns_number_all 2191
_oxford_reflns_threshold_expression_ref I>0.0\s(I)
_cod_data_source_file c8sc00159f2.cif
_cod_data_source_block 135K
_cod_depositor_comments 'Adding full bibliography for 1549094--1549104.cif.'
_cod_original_cell_volume 2263.98(18)
_cod_original_sg_symbol_H-M 'I 1 2/a 1 '
_cod_database_code 1549095
_cell_oxdiff_length_a 7.8563(5)
_cell_oxdiff_length_b 5.8406(5)
_cell_oxdiff_length_c 49.565(3)
_cell_oxdiff_angle_alpha 90.044(6)
_cell_oxdiff_angle_beta 95.469(6)
_cell_oxdiff_angle_gamma 89.994(6)
_cell_oxdiff_volume 2264.0(3)
_oxdiff_exptl_absorpt_empirical_full_min 0.847
_oxdiff_exptl_absorpt_empirical_full_max 1.475
_oxdiff_exptl_absorpt_empirical_details
;
Empirical correction (ABSPACK) includes:
- Absorption correction using spherical harmonics
- Frame scaling
;
_montpellier_reflns_maxres 0.78
_montpellier_reflns_completeness_maxres 86.24
_montpellier_reflns_redundancy_maxres 2.95

loop_
_symmetry_equiv_pos_as_xyz
x,y,z
-x,-y,-z
x+1/2,y+1/2,z+1/2
-x+1/2,-y+1/2,-z+1/2
-x+1/2,y,-z
x+1/2,-y,z
-x+1,y+1/2,-z+1/2
x+1,-y+1/2,z+1/2

loop_
_atom_site_label
_atom_site_type_symbol
_atom_site_fract_x
_atom_site_fract_y
_atom_site_fract_z
_atom_site_U_iso_or_equiv
_atom_site_occupancy
_atom_site_adp_type
_atom_site_refinement_flags_posn
S1 S 0.84131(5) 0.54121(7) 0.731586(7) 0.0241 1.0000 Uani .
C2 C 0.74274(19) 0.3710(3) 0.70583(3) 0.0223 1.0000 Uani .
C3 C 0.67713(18) 0.1661(3) 0.71542(3) 0.0211 1.0000 Uani .
C4 C 0.70839(18) 0.1567(3) 0.74432(3) 0.0203 1.0000 Uani .
C5 C 0.5914(2) 0.0160(3) 0.69687(3) 0.0259 1.0000 Uani .
C6 C 0.5741(2) 0.0729(3) 0.66968(3) 0.0294 1.0000 Uani .
C7 C 0.6386(2) 0.2773(3) 0.66014(3) 0.0281 1.0000 Uani .
C8 C 0.7251(2) 0.4267(3) 0.67827(3) 0.0257 1.0000 Uani .
C9 C 0.6198(2) 0.3349(3) 0.63014(3) 0.0342 1.0000 Uani .
C10 C 0.7545(2) 0.2195(3) 0.61480(3) 0.0324 1.0000 Uani .
C11 C 0.7548(2) 0.3017(4) 0.58560(3) 0.0366 1.0000 Uani .
C12 C 0.8980(2) 0.1965(4) 0.57124(3) 0.0378 1.0000 Uani .
C13 C 0.9138(2) 0.2946(4) 0.54315(3) 0.0403 1.0000 Uani .
C14 C 1.0650(3) 0.1988(4) 0.53058(4) 0.0457 1.0000 Uani .
O15 O 1.08301(19) 0.2991(3) 0.50468(3) 0.0510 1.0000 Uani .
H51 H 0.5479 -0.1226 0.7025 0.0304 1.0000 Uiso R
H61 H 0.5139 -0.0288 0.6571 0.0351 1.0000 Uiso R
H81 H 0.7703 0.5675 0.6723 0.0311 1.0000 Uiso R
H91 H 0.6301 0.5010 0.6285 0.0408 1.0000 Uiso R
H92 H 0.5056 0.2880 0.6227 0.0410 1.0000 Uiso R
H101 H 0.8661 0.2512 0.6246 0.0384 1.0000 Uiso R
H102 H 0.7381 0.0540 0.6153 0.0388 1.0000 Uiso R
H111 H 0.7702 0.4666 0.5859 0.0433 1.0000 Uiso R
H112 H 0.6458 0.2632 0.5752 0.0434 1.0000 Uiso R
H121 H 1.0057 0.2216 0.5823 0.0447 1.0000 Uiso R
H122 H 0.8826 0.0317 0.5698 0.0442 1.0000 Uiso R
H131 H 0.9278 0.4591 0.5448 0.0473 1.0000 Uiso R
H132 H 0.8082 0.2666 0.5312 0.0481 1.0000 Uiso R
H141 H 1.1711 0.2286 0.5423 0.0545 1.0000 Uiso R
H142 H 1.0514 0.0339 0.5277 0.0549 1.0000 Uiso R
H151 H 1.0399 0.4232 0.5046 0.0640 0.5000 Uiso R
H152 H 1.1853 0.3039 0.5033 0.0640 0.5000 Uiso R

loop_
_atom_site_aniso_label
_atom_site_aniso_U_11
_atom_site_aniso_U_22
_atom_site_aniso_U_33
_atom_site_aniso_U_23
_atom_site_aniso_U_13
_atom_site_aniso_U_12
S1 0.0316(2) 0.0241(2) 0.0180(2) 0.00034(14) 0.00922(15) -0.00513(15)
C2 0.0228(7) 0.0253(8) 0.0199(7) -0.0015(6) 0.0081(6) 0.0007(6)
C3 0.0198(7) 0.0259(8) 0.0190(7) -0.0008(6) 0.0085(5) 0.0019(6)
C4 0.0201(7) 0.0236(7) 0.0186(7) 0.0001(6) 0.0091(5) 0.0000(6)
C5 0.0272(8) 0.0293(8) 0.0223(8) -0.0024(6) 0.0075(6) -0.0025(6)
C6 0.0306(9) 0.0368(10) 0.0209(8) -0.0052(7) 0.0036(6) -0.0011(7)
C7 0.0286(8) 0.0396(10) 0.0172(7) 0.0010(7) 0.0076(6) 0.0069(7)
C8 0.0283(8) 0.0302(9) 0.0205(7) 0.0025(6) 0.0118(6) 0.0029(6)
C9 0.0385(9) 0.0471(11) 0.0177(8) 0.0041(7) 0.0057(7) 0.0066(8)
C10 0.0372(9) 0.0439(10) 0.0171(7) 0.0042(7) 0.0081(6) 0.0028(8)
C11 0.0416(10) 0.0525(12) 0.0166(8) 0.0051(7) 0.0081(7) 0.0026(9)
C12 0.0436(10) 0.0507(12) 0.0206(8) 0.0031(8) 0.0115(7) 0.0021(9)
C13 0.0474(11) 0.0543(12) 0.0213(8) 0.0045(8) 0.0144(7) -0.0005(9)
C14 0.0558(12) 0.0565(13) 0.0280(9) 0.0033(9) 0.0209(9) 0.0017(10)
O15 0.0627(9) 0.0651(10) 0.0292(7) 0.0057(7) 0.0253(6) -0.0013(8)

loop_
_atom_type_symbol
_atom_type_scat_dispersion_real
_atom_type_scat_dispersion_imag
_atom_type_scat_Cromer_Mann_a1
_atom_type_scat_Cromer_Mann_b1
_atom_type_scat_Cromer_Mann_a2
_atom_type_scat_Cromer_Mann_b2
_atom_type_scat_Cromer_Mann_a3
_atom_type_scat_Cromer_Mann_b3
_atom_type_scat_Cromer_Mann_a4
_atom_type_scat_Cromer_Mann_b4
_atom_type_scat_Cromer_Mann_c
_atom_type_scat_source
C 0.0033 0.0016 2.3100 20.8439 1.0200 10.2075 1.5886 0.5687 0.8650 51.6512 0.2156 'International Tables Vol C 4.2.6.8 and 6.1.1.4'
H 0.0000 0.0000 0.4930 10.5109 0.3229 26.1257 0.1402 3.1424 0.0408 57.7998 0.0030 'International Tables Vol C 4.2.6.8 and 6.1.1.4'
N 0.0061 0.0033 12.2126 0.0057 3.1322 9.8933 2.0125 28.9975 1.1663 0.5826 -11.5290 'International Tables Vol C 4.2.6.8 and 6.1.1.4'
O 0.0106 0.0060 3.0485 13.2771 2.2868 5.7011 1.5463 0.3239 0.8670 32.9089 0.2508 'International Tables Vol C 4.2.6.8 and 6.1.1.4'
S 0.1246 0.1234 6.9053 1.4679 5.2034 22.2151 1.4379 0.2536 1.5863 56.1720 0.8669 'International Tables Vol C 4.2.6.8 and 6.1.1.4'

loop_
_montpellier_diffrn_reflns_class_number
_montpellier_diffrn_reflns_class_d_res_high
_montpellier_diffrn_reflns_class_d_res_low
_montpellier_diffrn_reflns_class_redundancy
_montpellier_diffrn_reflns_class_av_i/ui
_diffrn_reflns_class_av_R_eq
_montpellier_diffrn_reflns_class_completeness_shell
_montpellier_diffrn_reflns_class_cumul_completeness
0 100.0 1.83 4.8 75.85 0.018 99.6 99.59
1 1.83 1.43 4.2 51.62 0.030 100.0 99.79
2 1.43 1.24 3.7 36.94 0.035 100.0 99.86
3 1.24 1.12 3.2 29.47 0.032 100.0 99.90
4 1.12 1.04 2.8 20.68 0.033 100.0 99.92
5 1.04 0.97 2.7 17.04 0.039 100.0 99.93
6 0.97 0.93 2.5 14.61 0.049 100.0 99.94
7 0.93 0.88 2.4 10.80 0.062 100.0 99.95
8 0.88 0.84 1.9 9.78 0.063 91.3 98.90
9 0.84 0.78 1.3 7.23 0.078 40.2 86.24

loop_
_geom_angle_atom_site_label_1
_geom_angle_site_symmetry_1
_geom_angle_atom_site_label_2
_geom_angle_atom_site_label_3
_geom_angle_site_symmetry_3
_geom_angle
_geom_angle_publ_flag
C4 4_656 S1 C2 . 90.61(7) yes
S1 . C2 C3 . 113.01(11) yes
S1 . C2 C8 . 125.40(13) yes
C3 . C2 C8 . 121.59(15) yes
C2 . C3 C4 . 109.76(14) yes
C2 . C3 C5 . 118.82(14) yes
C4 . C3 C5 . 131.37(15) yes
C3 . C4 S1 4_656 133.39(12) yes
C3 . C4 C4 4_656 114.33(17) yes
S1 4_656 C4 C4 4_656 112.27(14) yes
C3 . C5 C6 . 119.18(15) yes
C3 . C5 H51 . 121.2 no
C6 . C5 H51 . 119.6 no
C5 . C6 C7 . 122.03(15) yes
C5 . C6 H61 . 118.9 no
C7 . C6 H61 . 119.0 no
C6 . C7 C8 . 119.39(14) yes
C6 . C7 C9 . 121.10(16) yes
C8 . C7 C9 . 119.48(16) yes
C2 . C8 C7 . 118.98(15) yes
C2 . C8 H81 . 119.9 no
C7 . C8 H81 . 121.1 no
C7 . C9 C10 . 112.63(14) yes
C7 . C9 H91 . 107.6 no
C10 . C9 H91 . 109.4 no
C7 . C9 H92 . 108.0 no
C10 . C9 H92 . 110.1 no
H91 . C9 H92 . 109.0 no
C9 . C10 C11 . 113.57(15) yes
C9 . C10 H101 . 107.6 no
C11 . C10 H101 . 109.2 no
C9 . C10 H102 . 109.2 no
C11 . C10 H102 . 110.2 no
H101 . C10 H102 . 106.8 no
C10 . C11 C12 . 112.71(15) yes
C10 . C11 H111 . 108.0 no
C12 . C11 H111 . 108.2 no
C10 . C11 H112 . 110.2 no
C12 . C11 H112 . 108.0 no
H111 . C11 H112 . 109.6 no
C11 . C12 C13 . 113.90(16) yes
C11 . C12 H121 . 108.6 no
C13 . C12 H121 . 108.4 no
C11 . C12 H122 . 110.1 no
C13 . C12 H122 . 108.9 no
H121 . C12 H122 . 106.7 no
C12 . C13 C14 . 112.08(17) yes
C12 . C13 H131 . 108.3 no
C14 . C13 H131 . 108.5 no
C12 . C13 H132 . 110.5 no
C14 . C13 H132 . 110.0 no
H131 . C13 H132 . 107.3 no
C13 . C14 O15 . 111.70(17) yes
C13 . C14 H141 . 110.3 no
O15 . C14 H141 . 107.9 no
C13 . C14 H142 . 110.4 no
O15 . C14 H142 . 106.8 no
H141 . C14 H142 . 109.6 no
C14 . O15 H151 . 107.2 no
C14 . O15 H152 . 105.7 no
H151 . O15 H152 . 113.0 no

loop_
_geom_bond_atom_site_label_1
_geom_bond_atom_site_label_2
_geom_bond_site_symmetry_2
_geom_bond_distance
_geom_bond_publ_flag
S1 C4 4_656 1.7331(15) yes
S1 C2 . 1.7405(16) yes
C2 C3 . 1.403(2) yes
C2 C8 . 1.398(2) yes
C3 C4 . 1.431(2) yes
C3 C5 . 1.396(2) yes
C4 C4 4_656 1.365(3) yes
C5 C6 . 1.382(2) yes
C5 H51 . 0.932 no
C6 C7 . 1.397(2) yes
C6 H61 . 0.953 no
C7 C8 . 1.384(2) yes
C7 C9 . 1.518(2) yes
C8 H81 . 0.954 no
C9 C10 . 1.518(2) yes
C9 H91 . 0.978 no
C9 H92 . 0.977 no
C10 C11 . 1.525(2) yes
C10 H101 . 0.978 no
C10 H102 . 0.976 no
C11 C12 . 1.517(3) yes
C11 H111 . 0.971 no
C11 H112 . 0.983 no
C12 C13 . 1.521(2) yes
C12 H121 . 0.974 no
C12 H122 . 0.972 no
C13 C14 . 1.501(3) yes
C13 H131 . 0.970 no
C13 H132 . 0.986 no
C14 O15 . 1.430(2) yes
C14 H141 . 0.986 no
C14 H142 . 0.978 no
O15 H151 . 0.800 no
O15 H152 . 0.813 no

loop_
_geom_hbond_atom_site_label_D
_geom_hbond_atom_site_label_H
_geom_hbond_atom_site_label_A
_geom_hbond_site_symmetry_A
_geom_hbond_angle_DHA
_geom_hbond_distance_DH
_geom_hbond_distance_HA
_geom_hbond_distance_DA
_geom_hbond_publ_flag
O15 H151 O15 2_766 165.59(8) 0.800 1.921 2.704(2) yes
O15 H152 O15 5_756 172.09(8) 0.813 1.900 2.708(2) yes
